data_4031768
loop_
_publ_author_name
'Kurata, Ryohei'
'Tanaka, Kazuyoshi'
'Ito, Akihiro'

_publ_section_title
;
 Isolation and Characterization of Persistent Radical Cation and Dication
 of 2,7-Bis(dianisylamino)pyrene.
;
_journal_issue 1
_journal_name_full 'The Journal of organic chemistry'
_journal_page_first 137
_journal_page_last 145
_journal_paper_doi 10.1021/acs.joc.5b02425
_journal_volume 81
_journal_year 2016
_chemical_formula_moiety 'C74 H50 B F20 N2 O4'
_chemical_formula_sum 'C74 H50 B F20 N2 O4'
_chemical_formula_weight 1422.00
_space_group_crystal_system triclinic
_space_group_IT_number 2
_space_group_name_Hall '-P 1'
_space_group_name_H-M_alt 'P -1'
_symmetry_space_group_name_Hall '-P 1'
_symmetry_space_group_name_H-M 'P -1'
_atom_sites_solution_hydrogens geom
_atom_sites_solution_primary direct
_atom_sites_solution_secondary difmap
_cell_angle_alpha 92.062(6)
_cell_angle_beta 93.177(6)
_cell_angle_gamma 92.837(6)
_cell_formula_units_Z 2
_cell_length_a 14.7965(10)
_cell_length_b 15.5327(10)
_cell_length_c 16.1201(11)
_cell_measurement_temperature 93
_cell_measurement_theta_max 68.30
_cell_measurement_theta_min 2.90
_cell_volume 3691.9(4)
_computing_cell_refinement 'CrystalClear-SM Expert 2.1 b32'
_computing_data_collection 'CrystalClear-SM Expert 2.1 b32 (Rigaku, 2014)'
_computing_data_reduction 'CrystalClear-SM Expert 2.1 b32'
_computing_molecular_graphics 'CrystalStructure 4.1'
_computing_publication_material 'CrystalStructure 4.1 (Rigaku, 2014)'
_computing_structure_refinement 'SHELXL2013 (Sheldrick, 2008)'
_computing_structure_solution 'SIR92 (Altomare, et al., 1994)'
_diffrn_ambient_temperature 293
_diffrn_detector_area_resol_mean 5.814
_diffrn_measured_fraction_theta_full 0.982
_diffrn_measured_fraction_theta_max 0.979
_diffrn_measurement_device_type 'Rigaku XtaLAB P200'
_diffrn_measurement_method \w
_diffrn_radiation_type 'Cu K\a'
_diffrn_radiation_wavelength 1.54187
_diffrn_reflns_av_R_equivalents 0.1168
_diffrn_reflns_laue_measured_fraction_full 0.982
_diffrn_reflns_laue_measured_fraction_max 0.979
_diffrn_reflns_limit_h_max 17
_diffrn_reflns_limit_h_min -17
_diffrn_reflns_limit_k_max 18
_diffrn_reflns_limit_k_min -18
_diffrn_reflns_limit_l_max 19
_diffrn_reflns_limit_l_min -19
_diffrn_reflns_number 43229
_diffrn_reflns_point_group_measured_fraction_full 0.982
_diffrn_reflns_point_group_measured_fraction_max 0.979
_diffrn_reflns_theta_full 67.687
_diffrn_reflns_theta_max 68.267
_diffrn_reflns_theta_min 2.851
_diffrn_standards_number 0
_exptl_absorpt_coefficient_mu 0.990
_exptl_absorpt_correction_T_max 0.990
_exptl_absorpt_correction_T_min 0.806
_exptl_absorpt_correction_type multi-scan
_exptl_absorpt_process_details 'REQAB (Rigaku, 1998)'
_exptl_crystal_colour black
_exptl_crystal_density_diffrn 1.279
_exptl_crystal_density_method 'not measured'
_exptl_crystal_description platelet
_exptl_crystal_F_000 1450.00
_exptl_crystal_size_max 0.250
_exptl_crystal_size_mid 0.020
_exptl_crystal_size_min 0.010
_refine_diff_density_max 0.77
_refine_diff_density_min -0.33
_refine_ls_extinction_method none
_refine_ls_goodness_of_fit_ref 1.019
_refine_ls_hydrogen_treatment constr
_refine_ls_number_parameters 1022
_refine_ls_number_reflns 13257
_refine_ls_number_restraints 117
_refine_ls_R_factor_all 0.1630
_refine_ls_R_factor_gt 0.0757
_refine_ls_shift/su_max 0.001
_refine_ls_structure_factor_coef Fsqd
_refine_ls_weighting_details 'w = 1/[\s^2^(Fo^2^)+(0.1320P)^2^] where P=(Fo^2^+2Fc^2^)/3'
_refine_ls_weighting_scheme calc
_refine_ls_wR_factor_gt 0.1856
_refine_ls_wR_factor_ref 0.2468
_reflns_number_gt 6487
_reflns_number_total 13259
_reflns_threshold_expression F^2^>2.0\s(F^2^)
_cod_data_source_file jo5b02425_si_002.cif
_cod_data_source_block 3+
_cod_depositor_comments 'Adding full bibliography for 4031768--4031770.cif.'
_cod_database_code 4031768

loop_
_space_group_symop_id
_space_group_symop_operation_xyz
1 +X,+Y,+Z
2 -X,-Y,-Z

loop_
_atom_site_label
_atom_site_type_symbol
_atom_site_fract_x
_atom_site_fract_y
_atom_site_fract_z
_atom_site_U_iso_or_equiv
_atom_site_adp_type
_atom_site_occupancy
_atom_site_site_symmetry_order
_atom_site_calc_flag
_atom_site_refinement_flags_posn
_atom_site_refinement_flags_adp
_atom_site_refinement_flags_occupancy
_atom_site_disorder_assembly
_atom_site_disorder_group
F1 F 0.21270(19) 0.53188(19) 0.30265(17) 0.0519(7) Uani 1 1 d . . . . .
F2 F 0.39381(18) 0.17205(17) -0.00073(17) 0.0459(7) Uani 1 1 d . . . . .
F3 F 0.4015(2) 0.55240(18) -0.04166(19) 0.0544(7) Uani 1 1 d . . . . .
F4 F 0.0226(2) 0.1771(2) 0.15474(19) 0.0595(8) Uani 1 1 d . . . . .
F6 F 0.51632(16) 0.36354(16) 0.21676(16) 0.0406(6) Uani 1 1 d . . . . .
F7 F 0.24047(17) 0.46133(16) 0.15509(16) 0.0410(6) Uani 1 1 d . . . . .
F8 F 0.40231(18) 0.24335(17) 0.28726(17) 0.0464(7) Uani 1 1 d . . . . .
F9 F 0.14508(17) 0.30018(17) 0.12045(16) 0.0433(6) Uani 1 1 d . . . . .
F10 F 0.70760(19) 0.20684(19) 0.0566(2) 0.0560(8) Uani 1 1 d . . . . .
F11 F 0.22028(17) 0.24174(16) -0.03271(16) 0.0421(6) Uani 1 1 d . . . . .
F12 F 0.3747(2) 0.3167(2) 0.43451(17) 0.0579(8) Uani 1 1 d . . . . .
F13 F 0.2982(2) 0.4873(2) -0.17709(18) 0.0618(8) Uani 1 1 d . . . . .
F14 F 0.5620(2) 0.13295(18) -0.03520(18) 0.0546(8) Uani 1 1 d . . . . .
F15 F 0.68037(18) 0.32165(18) 0.18278(19) 0.0503(7) Uani 1 1 d . . . . .
F16 F 0.2753(2) 0.4604(2) 0.44449(17) 0.0572(8) Uani 1 1 d . . . . .
F17 F 0.0767(2) 0.0171(2) 0.19540(19) 0.0651(9) Uani 1 1 d . . . . .
F18 F 0.2553(2) -0.01644(18) 0.1934(2) 0.0655(9) Uani 1 1 d . . . . .
F19 F 0.2086(2) 0.33024(19) -0.16869(17) 0.0540(7) Uani 1 1 d . . . . .
F20 F 0.41675(17) 0.46323(16) 0.09648(16) 0.0425(6) Uani 1 1 d . . . . .
F21 F 0.37764(19) 0.10361(17) 0.15863(19) 0.0509(7) Uani 1 1 d . . . . .
C80 C 0.4632(3) 0.2105(3) 0.0471(3) 0.0382(11) Uani 1 1 d . . . . .
O1 O 0.9843(4) 0.2050(4) 0.6820(3) 0.0939(16) Uani 1 1 d . . . . .
O2 O 0.6628(3) 0.0465(2) 0.1672(2) 0.0597(10) Uani 1 1 d . . . . .
O3 O -0.1288(2) 0.4256(2) 0.0783(2) 0.0476(8) Uani 1 1 d . . . . .
O4 O 0.4606(2) 0.7296(2) 0.2077(2) 0.0491(9) Uani 1 1 d . . . . .
N1 N 0.7038(3) 0.2660(3) 0.4479(3) 0.0518(11) Uani 1 1 d . . . . .
N2 N 0.0937(3) 0.7255(2) 0.1104(2) 0.0393(9) Uani 1 1 d . . . . .
C1 C 0.7737(4) 0.2487(4) 0.5088(3) 0.0539(14) Uani 1 1 d . . . . .
C2 C 0.8009(5) 0.1664(4) 0.5198(4) 0.0740(18) Uani 1 1 d . . . . .
H2 H 0.7718 0.1209 0.4881 0.089 Uiso 1 1 calc R U . . .
C3 C 0.8701(5) 0.1496(5) 0.5767(4) 0.0758(19) Uani 1 1 d . . . . .
H3 H 0.8870 0.0932 0.5830 0.091 Uiso 1 1 calc R U . . .
C4 C 0.9143(4) 0.2155(5) 0.6242(4) 0.0677(17) Uani 1 1 d . . . . .
C5 C 0.8872(4) 0.2985(4) 0.6139(4) 0.0627(16) Uani 1 1 d . . . . .
H5 H 0.9157 0.3437 0.6465 0.075 Uiso 1 1 calc R U . . .
C6 C 0.8191(4) 0.3157(4) 0.5567(3) 0.0567(14) Uani 1 1 d . . . . .
H6 H 0.8031 0.3723 0.5497 0.068 Uiso 1 1 calc R U . . .
C7 C 1.0239(7) 0.1250(7) 0.6858(6) 0.116(3) Uani 1 1 d . . . . .
H7A H 1.0495 0.1116 0.6338 0.139 Uiso 1 1 calc R U . . .
H7B H 0.9785 0.0811 0.6967 0.139 Uiso 1 1 calc R U . . .
H7C H 1.0707 0.1276 0.7296 0.139 Uiso 1 1 calc R U . . .
C8 C 0.6445(4) 0.3324(3) 0.4632(3) 0.0457(12) Uani 1 1 d . . . . .
C9 C 0.6136(4) 0.3465(3) 0.5425(3) 0.0466(12) Uani 1 1 d . . . . .
H9 H 0.6322 0.3117 0.5853 0.056 Uiso 1 1 calc R U . . .
C10 C 0.5552(4) 0.4117(3) 0.5584(3) 0.0445(12) Uani 1 1 d . . . . .
C11 C 0.5287(3) 0.4663(3) 0.4922(3) 0.0404(11) Uani 1 1 d . . . . .
C12 C 0.5620(3) 0.4521(3) 0.4119(3) 0.0426(11) Uani 1 1 d . . . . .
C13 C 0.6180(4) 0.3844(3) 0.3982(3) 0.0458(12) Uani 1 1 d . . . . .
H13 H 0.6380 0.3736 0.3453 0.055 Uiso 1 1 calc R U . . .
C14 C 0.5357(4) 0.5093(3) 0.3481(3) 0.0459(12) Uani 1 1 d . . . . .
H14 H 0.5576 0.5015 0.2955 0.055 Uiso 1 1 calc R U . . .
C15 C 0.4804(4) 0.5739(3) 0.3617(3) 0.0482(13) Uani 1 1 d . . . . .
H15 H 0.4650 0.6097 0.3186 0.058 Uiso 1 1 calc R U . . .
C16 C 0.6916(4) 0.2131(3) 0.3743(3) 0.0502(13) Uani 1 1 d . . . . .
C17 C 0.7659(4) 0.1887(4) 0.3308(4) 0.0584(15) Uani 1 1 d . . . . .
H17 H 0.8239 0.2098 0.3486 0.070 Uiso 1 1 calc R U . . .
C18 C 0.7538(4) 0.1337(4) 0.2618(4) 0.0588(15) Uani 1 1 d . . . . .
H18 H 0.8035 0.1174 0.2332 0.071 Uiso 1 1 calc R U . . .
C19 C 0.6670(4) 0.1025(3) 0.2351(3) 0.0508(13) Uani 1 1 d . . . . .
C20 C 0.5926(4) 0.1277(3) 0.2760(3) 0.0472(12) Uani 1 1 d . . . . .
H20 H 0.5346 0.1075 0.2573 0.057 Uiso 1 1 calc R U . . .
C21 C 0.5776(4) 0.0034(4) 0.1425(4) 0.0603(15) Uani 1 1 d . . . . .
H21A H 0.5351 0.0451 0.1258 0.072 Uiso 1 1 calc R U . . .
H21B H 0.5553 -0.0274 0.1884 0.072 Uiso 1 1 calc R U . . .
H21C H 0.5851 -0.0364 0.0968 0.072 Uiso 1 1 calc R U . . .
C22 C 0.0362(3) 0.6500(3) 0.1050(3) 0.0374(11) Uani 1 1 d . . . . .
C23 C -0.0318(3) 0.6369(3) 0.0411(3) 0.0391(11) Uani 1 1 d . . . . .
H23 H -0.0409 0.6796 0.0030 0.047 Uiso 1 1 calc R U . . .
C24 C -0.0849(3) 0.5621(3) 0.0340(3) 0.0406(11) Uani 1 1 d . . . . .
H24 H -0.1296 0.5542 -0.0088 0.049 Uiso 1 1 calc R U . . .
C25 C -0.0720(3) 0.4978(3) 0.0910(3) 0.0404(11) Uani 1 1 d . . . . .
C26 C -0.0048(3) 0.5092(3) 0.1537(3) 0.0432(11) Uani 1 1 d . . . . .
H26 H 0.0046 0.4659 0.1910 0.052 Uiso 1 1 calc R U . . .
C27 C 0.0489(3) 0.5851(3) 0.1612(3) 0.0417(11) Uani 1 1 d . . . . .
H27 H 0.0936 0.5927 0.2041 0.050 Uiso 1 1 calc R U . . .
C28 C -0.1137(4) 0.3557(3) 0.1315(4) 0.0546(14) Uani 1 1 d . . . . .
H28A H -0.0509 0.3425 0.1323 0.066 Uiso 1 1 calc R U . . .
H28B H -0.1506 0.3060 0.1112 0.066 Uiso 1 1 calc R U . . .
H28C H -0.1294 0.3716 0.1868 0.066 Uiso 1 1 calc R U . . .
C29 C 0.1871(3) 0.7211(3) 0.1373(3) 0.0367(10) Uani 1 1 d . . . . .
C30 C 0.2253(3) 0.7803(3) 0.1971(3) 0.0385(11) Uani 1 1 d . . . . .
H30 H 0.1891 0.8197 0.2221 0.046 Uiso 1 1 calc R U . . .
C31 C 0.3164(3) 0.7813(3) 0.2197(3) 0.0415(11) Uani 1 1 d . . . . .
H31 H 0.3417 0.8215 0.2596 0.050 Uiso 1 1 calc R U . . .
C32 C 0.3708(3) 0.7217(3) 0.1822(3) 0.0404(11) Uani 1 1 d . . . . .
C33 C 0.3329(3) 0.6614(3) 0.1239(3) 0.0423(11) Uani 1 1 d . . . . .
H33 H 0.3689 0.6213 0.0996 0.051 Uiso 1 1 calc R U . . .
C34 C 0.2416(3) 0.6606(3) 0.1016(3) 0.0429(11) Uani 1 1 d . . . . .
H34 H 0.2161 0.6195 0.0627 0.051 Uiso 1 1 calc R U . . .
C35 C 0.5205(4) 0.6762(4) 0.1647(4) 0.0598(15) Uani 1 1 d . . . . .
H35A H 0.5821 0.6930 0.1821 0.072 Uiso 1 1 calc R U . . .
H35B H 0.5113 0.6827 0.1059 0.072 Uiso 1 1 calc R U . . .
H35C H 0.5080 0.6170 0.1773 0.072 Uiso 1 1 calc R U . . .
C36 C 0.0661(3) 0.8043(3) 0.0806(3) 0.0361(10) Uani 1 1 d . . . . .
C37 C 0.1279(3) 0.8570(3) 0.0405(3) 0.0381(11) Uani 1 1 d . . . . .
H37 H 0.1870 0.8400 0.0362 0.046 Uiso 1 1 calc R U . . .
C38 C 0.2612(3) 0.4605(3) 0.2981(3) 0.0427(11) Uani 1 1 d . . . . .
C39 C 0.1032(3) 0.9337(3) 0.0072(3) 0.0352(10) Uani 1 1 d . . . . .
C40 C 0.1388(3) 1.0617(3) -0.0690(3) 0.0385(11) Uani 1 1 d . . . . .
H40 H 0.1798 1.0941 -0.0983 0.046 Uiso 1 1 calc R U . . .
C41 C 0.2605(3) 0.3637(3) -0.1028(3) 0.0420(11) Uani 1 1 d . . . . .
C42 C 0.0494(3) 1.0930(3) -0.0586(3) 0.0347(10) Uani 1 1 d . . . . .
C43 C 0.3182(3) 0.3476(3) 0.0406(3) 0.0342(10) Uani 1 1 d . . . . .
C44 C 0.3629(3) 0.4280(3) 0.0313(3) 0.0365(10) Uani 1 1 d . . . . .
C45 C 0.3567(3) 0.4746(3) -0.0384(3) 0.0430(12) Uani 1 1 d . . . . .
C46 C 0.0129(3) 0.9607(3) 0.0160(3) 0.0334(10) Uani 1 1 d . . . . .
C47 C 0.3050(4) 0.4420(3) -0.1074(3) 0.0450(12) Uani 1 1 d . . . . .
C48 C 0.2674(3) 0.3186(3) -0.0309(3) 0.0366(10) Uani 1 1 d . . . . .
C49 C 0.2678(3) 0.2094(3) 0.1353(3) 0.0384(11) Uani 1 1 d . . . . .
C50 C 0.1756(3) 0.2216(3) 0.1364(3) 0.0396(11) Uani 1 1 d . . . . .
C51 C 0.1639(3) 0.9875(3) -0.0377(3) 0.0383(11) Uani 1 1 d . . . . .
H51 H 0.2222 0.9701 -0.0451 0.046 Uiso 1 1 calc R U . . .
C52 C 0.1113(3) 0.1592(4) 0.1550(3) 0.0459(12) Uani 1 1 d . . . . .
C53 C 0.1376(4) 0.0782(3) 0.1739(3) 0.0508(14) Uani 1 1 d . . . . .
C54 C 0.2281(4) 0.0620(3) 0.1738(3) 0.0474(13) Uani 1 1 d . . . . .
C55 C 0.2902(3) 0.1263(3) 0.1545(3) 0.0427(11) Uani 1 1 d . . . . .
C56 C 0.5496(3) 0.1891(3) 0.0277(3) 0.0439(12) Uani 1 1 d . . . . .
C57 C 0.4447(3) 0.2672(3) 0.1122(3) 0.0357(10) Uani 1 1 d . . . . .
C58 C 0.3560(3) 0.3167(3) 0.2876(3) 0.0392(11) Uani 1 1 d . . . . .
C60 C 0.3260(3) 0.3489(3) 0.2123(3) 0.0357(10) Uani 1 1 d . . . . .
C61 C 0.2771(3) 0.4223(3) 0.2219(3) 0.0349(10) Uani 1 1 d . . . . .
C62 C 0.6226(3) 0.2270(3) 0.0736(3) 0.0441(12) Uani 1 1 d . . . . .
C63 C 0.2927(3) 0.4249(3) 0.3701(3) 0.0429(12) Uani 1 1 d . . . . .
C64 C 0.3422(3) 0.3527(3) 0.3648(3) 0.0424(11) Uani 1 1 d . . . . .
C67 C 0.6094(3) 0.2848(3) 0.1375(3) 0.0392(11) Uani 1 1 d . . . . .
C71 C 0.6054(4) 0.1834(3) 0.3454(3) 0.0473(12) Uani 1 1 d . . . . .
H71 H 0.5554 0.2011 0.3728 0.057 Uiso 1 1 calc R U . . .
C73 C -0.0223(3) 0.8301(3) 0.0892(3) 0.0365(10) Uani 1 1 d . . . . .
H73 H -0.0633 0.7949 0.1159 0.044 Uiso 1 1 calc R U . . .
C77 C 0.5219(3) 0.3044(3) 0.1543(3) 0.0350(10) Uani 1 1 d . . . . .
B1 B 0.3389(4) 0.2933(3) 0.1251(3) 0.0346(11) Uani 1 1 d . . . . .
C59 C 0.3497(16) 1.0413(16) 0.3900(12) 0.101(8) Uani 0.3333 1 d D U P A 1
H59A H 0.2893 1.0398 0.4091 0.152 Uiso 0.3333 1 calc R U P A 1
H59B H 0.3859 1.0865 0.4198 0.152 Uiso 0.3333 1 calc R U P A 1
H59C H 0.3476 1.0519 0.3316 0.152 Uiso 0.3333 1 calc R U P A 1
C65 C 0.3849(15) 0.9684(15) 0.4027(14) 0.087(6) Uani 0.3333 1 d D U P A 1
H65A H 0.3819 0.9591 0.4617 0.104 Uiso 0.3333 1 calc R U P A 1
H65B H 0.3440 0.9247 0.3743 0.104 Uiso 0.3333 1 calc R U P A 1
C66 C 0.4646(14) 0.9503(14) 0.3839(15) 0.090(6) Uani 0.3333 1 d D U P A 1
H66A H 0.4654 0.9580 0.3245 0.108 Uiso 0.3333 1 calc R U P A 1
H66B H 0.5038 0.9967 0.4098 0.108 Uiso 0.3333 1 calc R U P A 1
C68 C 0.5072(13) 0.8823(13) 0.3962(12) 0.077(5) Uani 0.3333 1 d D U P A 1
H68A H 0.4669 0.8357 0.3721 0.092 Uiso 0.3333 1 calc R U P A 1
H68B H 0.5081 0.8757 0.4558 0.092 Uiso 0.3333 1 calc R U P A 1
C69 C 0.5886(17) 0.8621(16) 0.3752(16) 0.103(7) Uani 0.3333 1 d D U P A 1
H69A H 0.6297 0.9045 0.4051 0.124 Uiso 0.3333 1 calc R U P A 1
H69B H 0.5904 0.8757 0.3170 0.124 Uiso 0.3333 1 calc R U P A 1
C70 C 0.6309(15) 0.7858(16) 0.3813(11) 0.091(7) Uani 0.3333 1 d D U P A 1
H70A H 0.6903 0.7923 0.3605 0.136 Uiso 0.3333 1 calc R U P A 1
H70B H 0.6360 0.7705 0.4384 0.136 Uiso 0.3333 1 calc R U P A 1
H70C H 0.5961 0.7413 0.3492 0.136 Uiso 0.3333 1 calc R U P A 1
C59B C 1.0529(16) 0.5838(16) 0.6197(10) 0.074(5) Uani 0.3333 1 d . U P B 2
H59D H 0.9885 0.5896 0.6166 0.111 Uiso 0.3333 1 calc R U P B 2
H59E H 1.0790 0.6125 0.6698 0.111 Uiso 0.3333 1 calc R U P B 2
H59F H 1.0786 0.6093 0.5725 0.111 Uiso 0.3333 1 calc R U P B 2
C65B C 1.0697(13) 0.5032(13) 0.6202(8) 0.060(4) Uani 0.3333 1 d . U P B 2
H65C H 1.0382 0.4772 0.5704 0.072 Uiso 0.3333 1 calc R U P B 2
H65D H 1.0387 0.4803 0.6667 0.072 Uiso 0.3333 1 calc R U P B 2
C66B C 1.1504(14) 0.4701(14) 0.6240(10) 0.068(5) Uani 0.3333 1 d . U P B 2
H66C H 1.1834 0.4968 0.6727 0.081 Uiso 0.3333 1 calc R U P B 2
H66D H 1.1812 0.4901 0.5761 0.081 Uiso 0.3333 1 calc R U P B 2
C68B C 1.1628(14) 0.3778(14) 0.6271(9) 0.066(5) Uani 0.3333 1 d . U P B 2
H68C H 1.1343 0.3589 0.6765 0.080 Uiso 0.3333 1 calc R U P B 2
H68D H 1.1267 0.3513 0.5801 0.080 Uiso 0.3333 1 calc R U P B 2
C69B C 1.2449(16) 0.3401(16) 0.6274(12) 0.078(5) Uani 0.3333 1 d . U P B 2
H69C H 1.2801 0.3706 0.6728 0.094 Uiso 0.3333 1 calc R U P B 2
H69D H 1.2709 0.3600 0.5772 0.094 Uiso 0.3333 1 calc R U P B 2
C70B C 1.2729(17) 0.2530(16) 0.6323(9) 0.083(6) Uani 0.3333 1 d . U P B 2
H70D H 1.3376 0.2527 0.6307 0.124 Uiso 0.3333 1 calc R U P B 2
H70E H 1.2545 0.2295 0.6834 0.124 Uiso 0.3333 1 calc R U P B 2
H70F H 1.2451 0.2186 0.5862 0.124 Uiso 0.3333 1 calc R U P B 2
C59C C 0.7559(16) 0.9293(13) 0.6004(11) 0.083(6) Uani 0.3333 1 d D U P C 3
H59G H 0.6916 0.9296 0.6056 0.124 Uiso 0.3333 1 calc R U P C 3
H59H H 0.7860 0.9682 0.6419 0.124 Uiso 0.3333 1 calc R U P C 3
H59I H 0.7702 0.9474 0.5462 0.124 Uiso 0.3333 1 calc R U P C 3
C65C C 0.7825(15) 0.8527(15) 0.6107(14) 0.092(6) Uani 0.3333 1 d D U P C 3
H65E H 0.7628 0.8364 0.6646 0.110 Uiso 0.3333 1 calc R U P C 3
H65F H 0.7471 0.8158 0.5698 0.110 Uiso 0.3333 1 calc R U P C 3
C66C C 0.8639(14) 0.8300(13) 0.6078(11) 0.075(5) Uani 0.3333 1 d D U P C 3
H66E H 0.8840 0.8473 0.5544 0.089 Uiso 0.3333 1 calc R U P C 3
H66F H 0.8991 0.8660 0.6495 0.089 Uiso 0.3333 1 calc R U P C 3
C68C C 0.8893(15) 0.7546(15) 0.6167(13) 0.089(6) Uani 0.3333 1 d D U P C 3
H68E H 0.8500 0.7213 0.5760 0.107 Uiso 0.3333 1 calc R U P C 3
H68F H 0.8664 0.7404 0.6700 0.107 Uiso 0.3333 1 calc R U P C 3
C69C C 0.9635(16) 0.7137(17) 0.6162(16) 0.100(7) Uani 0.3333 1 d D U P C 3
H69E H 1.0020 0.7399 0.6619 0.120 Uiso 0.3333 1 calc R U P C 3
H69F H 0.9916 0.7304 0.5658 0.120 Uiso 0.3333 1 calc R U P C 3
C70C C 0.9748(18) 0.6265(16) 0.6204(10) 0.098(7) Uani 0.3333 1 d D U P C 3
H70G H 1.0380 0.6158 0.6187 0.146 Uiso 0.3333 1 calc R U P C 3
H70H H 0.9523 0.6063 0.6713 0.146 Uiso 0.3333 1 calc R U P C 3
H70I H 0.9418 0.5967 0.5741 0.146 Uiso 0.3333 1 calc R U P C 3

loop_
_atom_site_aniso_label
_atom_site_aniso_U_11
_atom_site_aniso_U_22
_atom_site_aniso_U_33
_atom_site_aniso_U_23
_atom_site_aniso_U_13
_atom_site_aniso_U_12
F1 0.0511(17) 0.0500(17) 0.0543(17) -0.0123(13) -0.0028(13) 0.0171(14)
F2 0.0487(16) 0.0354(15) 0.0515(16) -0.0142(12) -0.0059(13) 0.0016(12)
F3 0.0627(18) 0.0338(16) 0.0678(19) 0.0079(13) 0.0162(15) -0.0030(14)
F4 0.0445(17) 0.070(2) 0.0622(19) -0.0042(16) 0.0080(14) -0.0148(15)
F6 0.0365(14) 0.0363(14) 0.0471(15) -0.0126(12) -0.0038(11) 0.0010(11)
F7 0.0420(15) 0.0345(14) 0.0458(15) -0.0027(11) -0.0038(12) 0.0057(12)
F8 0.0508(16) 0.0376(15) 0.0502(16) 0.0016(12) -0.0075(13) 0.0077(13)
F9 0.0381(14) 0.0430(16) 0.0481(15) 0.0022(12) -0.0021(12) -0.0006(12)
F10 0.0419(16) 0.0517(18) 0.075(2) -0.0105(15) 0.0131(14) 0.0083(14)
F11 0.0442(15) 0.0358(15) 0.0446(15) -0.0027(11) -0.0049(12) -0.0049(12)
F12 0.071(2) 0.0611(19) 0.0410(16) 0.0010(14) -0.0096(14) 0.0100(16)
F13 0.086(2) 0.0532(19) 0.0483(17) 0.0145(14) 0.0102(15) 0.0082(16)
F14 0.0569(18) 0.0436(16) 0.0626(18) -0.0212(14) 0.0084(14) 0.0061(14)
F15 0.0355(15) 0.0465(16) 0.0671(18) -0.0103(14) -0.0013(13) -0.0028(13)
F16 0.0616(19) 0.065(2) 0.0437(16) -0.0149(14) -0.0008(13) 0.0050(15)
F17 0.080(2) 0.057(2) 0.0545(18) 0.0009(15) 0.0057(16) -0.0343(17)
F18 0.089(2) 0.0299(16) 0.075(2) 0.0071(14) -0.0087(18) -0.0128(15)
F19 0.0662(19) 0.0562(18) 0.0386(15) -0.0018(13) -0.0057(13) 0.0039(15)
F20 0.0413(15) 0.0321(14) 0.0526(16) -0.0028(12) -0.0012(12) -0.0048(12)
F21 0.0518(17) 0.0286(14) 0.0713(19) 0.0022(13) -0.0074(14) 0.0025(13)
C80 0.040(3) 0.024(2) 0.050(3) -0.003(2) -0.003(2) -0.002(2)
O1 0.094(4) 0.121(4) 0.069(3) 0.018(3) -0.006(3) 0.038(3)
O2 0.064(2) 0.052(2) 0.062(2) -0.0253(18) 0.0008(19) 0.0088(19)
O3 0.0396(18) 0.0367(19) 0.065(2) -0.0090(16) 0.0014(16) -0.0056(15)
O4 0.0337(18) 0.054(2) 0.060(2) 0.0067(17) -0.0043(15) 0.0069(16)
N1 0.060(3) 0.042(2) 0.053(3) -0.012(2) -0.005(2) 0.014(2)
N2 0.037(2) 0.025(2) 0.054(2) -0.0022(17) -0.0053(18) 0.0049(17)
C1 0.062(3) 0.049(3) 0.050(3) -0.006(3) -0.004(3) 0.010(3)
C2 0.090(5) 0.046(4) 0.084(4) -0.004(3) -0.013(4) 0.012(3)
C3 0.088(5) 0.059(4) 0.081(4) 0.011(3) -0.014(4) 0.013(4)
C4 0.067(4) 0.088(5) 0.049(3) 0.008(3) 0.000(3) 0.012(4)
C5 0.059(4) 0.073(4) 0.055(3) -0.011(3) 0.005(3) 0.001(3)
C6 0.060(3) 0.052(3) 0.057(3) -0.009(3) 0.001(3) 0.006(3)
C7 0.114(7) 0.139(9) 0.095(6) 0.026(6) -0.021(5) 0.024(6)
C8 0.056(3) 0.028(2) 0.052(3) -0.009(2) -0.005(2) 0.008(2)
C9 0.064(3) 0.033(3) 0.042(3) -0.003(2) -0.003(2) 0.002(2)
C10 0.059(3) 0.030(2) 0.043(3) -0.004(2) -0.006(2) -0.002(2)
C11 0.050(3) 0.029(2) 0.041(3) -0.009(2) -0.006(2) 0.000(2)
C12 0.052(3) 0.029(2) 0.045(3) -0.009(2) -0.002(2) 0.000(2)
C13 0.058(3) 0.036(3) 0.043(3) -0.011(2) -0.001(2) 0.003(2)
C14 0.062(3) 0.037(3) 0.038(3) -0.004(2) -0.001(2) -0.004(2)
C15 0.073(4) 0.037(3) 0.034(3) -0.001(2) -0.001(2) 0.005(3)
C16 0.063(3) 0.039(3) 0.047(3) -0.009(2) -0.004(3) 0.009(3)
C17 0.053(3) 0.051(3) 0.070(4) -0.017(3) -0.001(3) 0.008(3)
C18 0.055(3) 0.053(3) 0.068(4) -0.017(3) 0.005(3) 0.011(3)
C19 0.062(3) 0.039(3) 0.051(3) -0.015(2) 0.002(3) 0.009(3)
C20 0.054(3) 0.037(3) 0.050(3) -0.008(2) 0.000(2) 0.009(2)
C21 0.067(4) 0.047(3) 0.064(4) -0.021(3) -0.004(3) 0.005(3)
C22 0.036(2) 0.027(2) 0.049(3) -0.001(2) 0.000(2) 0.008(2)
C23 0.037(3) 0.033(3) 0.047(3) -0.003(2) -0.001(2) 0.010(2)
C24 0.038(3) 0.036(3) 0.047(3) -0.009(2) -0.005(2) 0.007(2)
C25 0.034(2) 0.033(3) 0.053(3) -0.010(2) 0.005(2) 0.000(2)
C26 0.046(3) 0.033(3) 0.050(3) -0.001(2) -0.001(2) 0.001(2)
C27 0.040(3) 0.038(3) 0.047(3) -0.004(2) -0.007(2) 0.005(2)
C28 0.050(3) 0.034(3) 0.079(4) 0.003(3) 0.005(3) -0.006(2)
C29 0.036(2) 0.023(2) 0.051(3) 0.002(2) -0.004(2) 0.0040(19)
C30 0.042(3) 0.026(2) 0.047(3) -0.004(2) -0.002(2) 0.006(2)
C31 0.039(3) 0.036(3) 0.048(3) -0.002(2) -0.005(2) 0.002(2)
C32 0.035(3) 0.037(3) 0.050(3) 0.011(2) -0.001(2) 0.005(2)
C33 0.042(3) 0.035(3) 0.051(3) -0.001(2) 0.002(2) 0.013(2)
C34 0.047(3) 0.029(2) 0.052(3) -0.001(2) -0.004(2) 0.009(2)
C35 0.034(3) 0.088(4) 0.059(3) 0.012(3) 0.004(2) 0.012(3)
C36 0.035(2) 0.028(2) 0.044(3) -0.001(2) -0.004(2) 0.004(2)
C37 0.030(2) 0.037(3) 0.047(3) -0.007(2) -0.002(2) 0.011(2)
C38 0.039(3) 0.038(3) 0.050(3) -0.006(2) -0.002(2) 0.005(2)
C39 0.033(2) 0.030(2) 0.043(2) -0.0038(19) 0.0019(19) 0.007(2)
C40 0.034(2) 0.030(2) 0.051(3) -0.004(2) 0.003(2) 0.000(2)
C41 0.045(3) 0.043(3) 0.038(3) -0.001(2) 0.002(2) 0.007(2)
C42 0.036(2) 0.028(2) 0.040(2) -0.0034(19) -0.0013(19) 0.006(2)
C43 0.033(2) 0.027(2) 0.042(2) -0.0024(19) 0.0020(19) 0.0058(19)
C44 0.034(2) 0.030(2) 0.045(3) -0.002(2) 0.003(2) 0.003(2)
C45 0.046(3) 0.030(3) 0.054(3) 0.002(2) 0.015(2) 0.000(2)
C46 0.027(2) 0.030(2) 0.042(2) -0.0086(19) -0.0019(18) 0.0059(18)
C47 0.056(3) 0.041(3) 0.040(3) 0.007(2) 0.010(2) 0.011(2)
C48 0.035(2) 0.032(3) 0.042(3) -0.002(2) 0.002(2) -0.002(2)
C49 0.045(3) 0.033(3) 0.036(2) -0.004(2) -0.002(2) -0.005(2)
C50 0.043(3) 0.038(3) 0.036(2) -0.002(2) -0.003(2) -0.001(2)
C51 0.031(2) 0.033(3) 0.051(3) -0.004(2) 0.002(2) 0.006(2)
C52 0.043(3) 0.052(3) 0.042(3) 0.001(2) 0.006(2) -0.014(2)
C53 0.064(4) 0.043(3) 0.041(3) -0.001(2) 0.000(2) -0.027(3)
C54 0.063(4) 0.030(3) 0.047(3) -0.001(2) -0.006(2) -0.013(2)
C55 0.045(3) 0.035(3) 0.047(3) -0.004(2) -0.003(2) -0.007(2)
C56 0.048(3) 0.036(3) 0.048(3) -0.006(2) 0.003(2) 0.006(2)
C57 0.041(3) 0.023(2) 0.043(2) 0.0010(19) -0.001(2) 0.001(2)
C58 0.040(3) 0.031(2) 0.046(3) 0.000(2) -0.005(2) 0.004(2)
C60 0.030(2) 0.030(2) 0.045(3) -0.002(2) -0.0022(19) -0.0061(19)
C61 0.033(2) 0.033(2) 0.038(2) 0.0005(19) -0.0039(19) 0.001(2)
C62 0.041(3) 0.037(3) 0.055(3) -0.002(2) 0.008(2) 0.005(2)
C63 0.045(3) 0.044(3) 0.038(3) -0.010(2) 0.001(2) 0.000(2)
C64 0.045(3) 0.040(3) 0.040(3) 0.003(2) -0.009(2) -0.002(2)
C67 0.038(3) 0.026(2) 0.052(3) 0.000(2) -0.003(2) -0.003(2)
C71 0.054(3) 0.033(3) 0.055(3) -0.004(2) -0.003(2) 0.009(2)
C73 0.032(2) 0.029(2) 0.048(3) -0.001(2) 0.001(2) 0.000(2)
C77 0.038(3) 0.027(2) 0.039(2) -0.0033(19) 0.000(2) 0.001(2)
B1 0.039(3) 0.025(3) 0.039(3) -0.001(2) 0.001(2) -0.003(2)
C59 0.113(14) 0.134(16) 0.046(9) -0.029(11) -0.016(10) -0.048(13)
C65 0.096(10) 0.086(10) 0.074(9) -0.015(8) -0.007(8) -0.017(8)
C66 0.089(10) 0.092(10) 0.082(9) -0.016(8) -0.015(8) -0.024(8)
C68 0.079(9) 0.079(9) 0.066(8) -0.012(7) -0.026(7) -0.010(8)
C69 0.122(11) 0.098(11) 0.087(10) 0.000(8) -0.020(9) 0.001(9)
C70 0.095(13) 0.133(16) 0.038(9) -0.004(10) -0.026(9) -0.024(12)
C59B 0.090(9) 0.104(10) 0.027(6) 0.011(7) 0.007(7) -0.005(8)
C65B 0.078(9) 0.087(9) 0.013(5) -0.006(6) 0.006(6) -0.016(7)
C66B 0.082(9) 0.093(9) 0.027(6) 0.002(7) 0.012(6) -0.016(8)
C68B 0.082(9) 0.097(9) 0.018(6) 0.009(6) 0.000(6) -0.017(8)
C69B 0.092(10) 0.100(10) 0.042(7) 0.006(7) 0.008(7) -0.016(8)
C70B 0.113(14) 0.122(15) 0.010(6) 0.002(8) -0.007(8) -0.020(12)
C59C 0.133(15) 0.069(12) 0.042(9) -0.004(8) 0.000(10) -0.034(11)
C65C 0.108(10) 0.100(10) 0.064(9) -0.009(8) -0.002(8) -0.015(9)
C66C 0.095(9) 0.094(10) 0.032(7) -0.015(7) -0.004(7) -0.008(8)
C68C 0.106(10) 0.111(11) 0.049(8) -0.008(8) 0.010(8) -0.008(9)
C69C 0.104(11) 0.122(11) 0.072(9) -0.003(8) 0.003(8) -0.010(9)
C70C 0.127(15) 0.146(17) 0.017(7) 0.008(9) 0.007(9) -0.023(13)

loop_
_atom_type_symbol
_atom_type_description
_atom_type_scat_dispersion_real
_atom_type_scat_dispersion_imag
_atom_type_scat_source
C C 0.0181 0.0091
;
International Tables for Crystallography
(Vol. C, Tables 4.2.6.8 and 6.1.1.4)
;
H H 0.0000 0.0000
;
International Tables for Crystallography
(Vol. C, Table 6.1.1.4)
;
B B 0.0090 0.0039
;
International Tables for Crystallography
(Vol. C, Tables 4.2.6.8 and 6.1.1.4)
;
F F 0.0727 0.0534
;
International Tables for Crystallography
(Vol. C, Tables 4.2.6.8 and 6.1.1.4)
;
N N 0.0311 0.0180
;
International Tables for Crystallography
(Vol. C, Tables 4.2.6.8 and 6.1.1.4)
;
O O 0.0492 0.0322
;
International Tables for Crystallography
(Vol. C, Tables 4.2.6.8 and 6.1.1.4)
;

loop_
_geom_angle_atom_site_label_1
_geom_angle_atom_site_label_2
_geom_angle_atom_site_label_3
_geom_angle
_geom_angle_site_symmetry_1
_geom_angle_site_symmetry_3
F2 C80 C56 116.3(4) . .
F2 C80 C57 119.4(4) . .
C56 C80 C57 124.3(4) . .
C4 O1 C7 119.3(7) . .
C19 O2 C21 118.1(4) . .
C25 O3 C28 117.1(4) . .
C32 O4 C35 116.8(4) . .
C8 N1 C16 120.4(4) . .
C8 N1 C1 120.0(4) . .
C16 N1 C1 119.5(4) . .
C36 N2 C22 122.3(4) . .
C36 N2 C29 117.2(4) . .
C22 N2 C29 120.0(3) . .
C2 C1 C6 117.9(5) . .
C2 C1 N1 121.3(5) . .
C6 C1 N1 120.8(5) . .
C1 C2 C3 121.6(6) . .
C4 C3 C2 120.4(6) . .
C3 C4 O1 124.5(7) . .
C3 C4 C5 118.5(6) . .
O1 C4 C5 117.0(6) . .
C6 C5 C4 121.3(6) . .
C5 C6 C1 120.3(6) . .
C9 C8 C13 120.4(4) . .
C9 C8 N1 120.4(5) . .
C13 C8 N1 119.2(5) . .
C10 C9 C8 120.9(5) . .
C9 C10 C15 122.4(5) . 2_666
C9 C10 C11 119.0(5) . .
C15 C10 C11 118.6(4) 2_666 .
C11 C11 C12 120.9(6) 2_666 .
C11 C11 C10 119.7(5) 2_666 .
C12 C11 C10 119.5(4) . .
C13 C12 C11 119.5(5) . .
C13 C12 C14 122.7(5) . .
C11 C12 C14 117.8(4) . .
C12 C13 C8 120.6(5) . .
C15 C14 C12 122.2(5) . .
C14 C15 C10 120.9(5) . 2_666
C71 C16 C17 119.1(5) . .
C71 C16 N1 120.1(5) . .
C17 C16 N1 120.8(5) . .
C18 C17 C16 120.4(5) . .
C17 C18 C19 119.7(5) . .
O2 C19 C20 124.4(5) . .
O2 C19 C18 115.0(5) . .
C20 C19 C18 120.6(5) . .
C19 C20 C71 119.3(5) . .
C27 C22 C23 118.6(4) . .
C27 C22 N2 120.3(4) . .
C23 C22 N2 121.0(4) . .
C24 C23 C22 120.9(5) . .
C23 C24 C25 120.0(4) . .
O3 C25 C26 124.8(5) . .
O3 C25 C24 115.3(4) . .
C26 C25 C24 119.8(4) . .
C25 C26 C27 120.2(5) . .
C26 C27 C22 120.4(4) . .
C30 C29 C34 119.3(4) . .
C30 C29 N2 119.5(4) . .
C34 C29 N2 121.2(4) . .
C31 C30 C29 120.6(4) . .
C30 C31 C32 119.6(4) . .
O4 C32 C33 125.0(4) . .
O4 C32 C31 114.9(4) . .
C33 C32 C31 120.1(4) . .
C34 C33 C32 120.0(4) . .
C33 C34 C29 120.4(4) . .
C37 C36 C73 119.8(4) . .
C37 C36 N2 119.0(4) . .
C73 C36 N2 121.2(4) . .
C39 C37 C36 121.3(4) . .
F1 C38 C63 119.2(4) . .
F1 C38 C61 120.6(4) . .
C63 C38 C61 120.1(4) . .
C37 C39 C46 119.1(4) . .
C37 C39 C51 122.8(4) . .
C46 C39 C51 118.1(4) . .
C51 C40 C42 121.8(4) . .
F19 C41 C47 120.0(4) . .
F19 C41 C48 119.6(4) . .
C47 C41 C48 120.4(5) . .
C73 C42 C46 119.8(4) 2_575 2_575
C73 C42 C40 122.9(4) 2_575 .
C46 C42 C40 117.2(4) 2_575 .
C48 C43 C44 112.4(4) . .
C48 C43 B1 127.0(4) . .
C44 C43 B1 120.1(4) . .
C45 C44 F20 116.7(4) . .
C45 C44 C43 124.9(4) . .
F20 C44 C43 118.4(4) . .
F3 C45 C44 121.0(5) . .
F3 C45 C47 119.3(4) . .
C44 C45 C47 119.8(4) . .
C46 C46 C42 121.1(5) 2_575 2_575
C46 C46 C39 119.8(5) 2_575 .
C42 C46 C39 119.0(4) 2_575 .
F13 C47 C41 121.1(5) . .
F13 C47 C45 120.6(5) . .
C41 C47 C45 118.3(4) . .
F11 C48 C41 115.7(4) . .
F11 C48 C43 120.1(4) . .
C41 C48 C43 124.1(4) . .
C50 C49 C55 113.2(4) . .
C50 C49 B1 119.4(4) . .
C55 C49 B1 126.8(4) . .
F9 C50 C52 116.2(4) . .
F9 C50 C49 119.1(4) . .
C52 C50 C49 124.7(5) . .
C40 C51 C39 121.8(4) . .
F4 C52 C53 120.0(5) . .
F4 C52 C50 120.6(5) . .
C53 C52 C50 119.5(5) . .
F17 C53 C54 120.5(5) . .
F17 C53 C52 120.8(5) . .
C54 C53 C52 118.7(5) . .
F18 C54 C53 119.5(5) . .
F18 C54 C55 120.6(5) . .
C53 C54 C55 119.9(5) . .
F21 C55 C54 114.7(4) . .
F21 C55 C49 121.2(4) . .
C54 C55 C49 124.1(5) . .
F14 C56 C62 120.3(4) . .
F14 C56 C80 120.9(4) . .
C62 C56 C80 118.8(4) . .
C77 C57 C80 113.4(4) . .
C77 C57 B1 126.3(4) . .
C80 C57 B1 119.8(4) . .
F8 C58 C64 115.7(4) . .
F8 C58 C60 119.0(4) . .
C64 C58 C60 125.4(4) . .
C58 C60 C61 112.9(4) . .
C58 C60 B1 119.7(4) . .
C61 C60 B1 127.0(4) . .
F7 C61 C38 115.0(4) . .
F7 C61 C60 121.1(4) . .
C38 C61 C60 123.9(4) . .
F10 C62 C67 119.9(4) . .
F10 C62 C56 120.2(4) . .
C67 C62 C56 119.9(4) . .
F16 C63 C38 120.4(4) . .
F16 C63 C64 120.8(4) . .
C38 C63 C64 118.8(4) . .
F12 C64 C63 120.2(4) . .
F12 C64 C58 120.8(4) . .
C63 C64 C58 119.0(4) . .
F15 C67 C62 120.2(4) . .
F15 C67 C77 120.7(4) . .
C62 C67 C77 119.1(4) . .
C16 C71 C20 120.8(5) . .
C42 C73 C36 120.8(4) 2_575 .
F6 C77 C67 114.5(4) . .
F6 C77 C57 121.1(4) . .
C67 C77 C57 124.3(4) . .
C60 B1 C43 113.8(4) . .
C60 B1 C49 100.9(4) . .
C43 B1 C49 114.4(4) . .
C60 B1 C57 113.9(4) . .
C43 B1 C57 100.7(4) . .
C49 B1 C57 113.8(4) . .
C66 C65 C59 124(2) . .
C68 C66 C65 130(2) . .
C66 C68 C69 130(2) . .
C68 C69 C70 130(2) . .
C59B C65B C66B 127(2) . .
C65B C66B C68B 123.0(19) . .
C69B C68B C66B 125.2(19) . .
C68B C69B C70B 135(2) . .
C66C C65C C59C 126(2) . .
C68C C66C C65C 125(2) . .
C66C C68C C69C 139(2) . .
C68C C69C C70C 129(2) . .

loop_
_geom_bond_atom_site_label_1
_geom_bond_atom_site_label_2
_geom_bond_distance
_geom_bond_site_symmetry_2
F1 C38 1.352(5) .
F2 C80 1.351(5) .
F3 C45 1.353(6) .
F4 C52 1.354(6) .
F6 C77 1.347(5) .
F7 C61 1.355(5) .
F8 C58 1.358(5) .
F9 C50 1.352(5) .
F10 C62 1.351(5) .
F11 C48 1.351(5) .
F12 C64 1.348(5) .
F13 C47 1.349(6) .
F14 C56 1.340(5) .
F15 C67 1.338(5) .
F16 C63 1.344(5) .
F17 C53 1.345(6) .
F18 C54 1.344(6) .
F19 C41 1.349(6) .
F20 C44 1.364(5) .
F21 C55 1.356(6) .
C80 C56 1.387(7) .
C80 C57 1.392(6) .
O1 C4 1.374(8) .
O1 C7 1.402(11) .
O2 C19 1.370(6) .
O2 C21 1.427(7) .
O3 C25 1.370(6) .
O3 C28 1.425(7) .
O4 C32 1.367(6) .
O4 C35 1.433(7) .
N1 C8 1.410(6) .
N1 C16 1.417(6) .
N1 C1 1.428(7) .
N2 C36 1.403(6) .
N2 C22 1.411(6) .
N2 C29 1.431(6) .
C1 C2 1.375(8) .
C1 C6 1.394(8) .
C2 C3 1.377(9) .
C3 C4 1.373(10) .
C4 C5 1.383(9) .
C5 C6 1.370(8) .
C8 C9 1.395(7) .
C8 C13 1.398(7) .
C9 C10 1.389(7) .
C10 C15 1.433(7) 2_666
C10 C11 1.436(7) .
C11 C11 1.404(9) 2_666
C11 C12 1.425(7) .
C12 C13 1.389(7) .
C12 C14 1.434(7) .
C14 C15 1.345(7) .
C15 C10 1.433(7) 2_666
C16 C71 1.385(8) .
C16 C17 1.396(8) .
C17 C18 1.376(8) .
C18 C19 1.390(8) .
C19 C20 1.379(7) .
C20 C71 1.388(7) .
C22 C27 1.392(7) .
C22 C23 1.402(7) .
C23 C24 1.367(7) .
C24 C25 1.394(7) .
C25 C26 1.378(7) .
C26 C27 1.385(7) .
C29 C30 1.385(6) .
C29 C34 1.397(7) .
C30 C31 1.376(7) .
C31 C32 1.399(7) .
C32 C33 1.379(7) .
C33 C34 1.377(7) .
C36 C37 1.398(7) .
C36 C73 1.399(6) .
C37 C39 1.382(7) .
C38 C63 1.373(7) .
C38 C61 1.382(7) .
C39 C46 1.433(6) .
C39 C51 1.439(7) .
C40 C51 1.336(7) .
C40 C42 1.448(6) .
C41 C47 1.359(7) .
C41 C48 1.378(7) .
C42 C73 1.378(6) 2_575
C42 C46 1.431(7) 2_575
C43 C48 1.389(6) .
C43 C44 1.399(6) .
C43 B1 1.650(7) .
C44 C45 1.360(7) .
C45 C47 1.380(7) .
C46 C46 1.405(9) 2_575
C46 C42 1.431(7) 2_575
C49 C50 1.387(7) .
C49 C55 1.389(7) .
C49 B1 1.652(7) .
C50 C52 1.377(7) .
C52 C53 1.375(8) .
C53 C54 1.375(8) .
C54 C55 1.380(7) .
C56 C62 1.371(7) .
C57 C77 1.387(6) .
C57 B1 1.658(7) .
C58 C64 1.375(7) .
C58 C60 1.388(7) .
C60 C61 1.388(6) .
C60 B1 1.649(7) .
C62 C67 1.371(7) .
C63 C64 1.373(7) .
C67 C77 1.382(6) .
C73 C42 1.378(6) 2_575
C59 C65 1.29(3) .
C65 C66 1.28(2) .
C66 C68 1.27(2) .
C68 C69 1.32(3) .
C69 C70 1.37(3) .
C59B C65B 1.29(3) .
C65B C66B 1.32(3) .
C66B C68B 1.46(3) .
C68B C69B 1.37(3) .
C69B C70B 1.44(3) .
C59C C65C 1.29(2) .
C65C C66C 1.28(2) .
C66C C68C 1.26(2) .
C68C C69C 1.30(3) .
C69C C70C 1.38(3) .
